data_7706546
loop_
_publ_author_name
'Stegner, Philipp C.'
'Eyselein, Jonathan'
'Ballmann, Gerd M.'
'Langer, Jens'
'Schmidt, Jochen'
'Harder, Sjoerd'

_publ_section_title
;
 Calcium catalyzed enantioselective intramolecular alkene hydroamination
 with chiral <i>C</i><sub>2</sub>-symmetric bis-amide ligands.
;
_journal_issue 9
_journal_name_full 'Dalton transactions (Cambridge, England : 2003)'
_journal_page_first 3178
_journal_page_last 3185
_journal_paper_doi 10.1039/d1dt00173f
_journal_volume 50
_journal_year 2021
_chemical_absolute_configuration rmad
_chemical_formula_moiety 'C54 H50 Ca N2 O2, C7 H8'
_chemical_formula_sum 'C61 H58 Ca N2 O2'
_chemical_formula_weight 891.17
_space_group_crystal_system orthorhombic
_space_group_IT_number 19
_space_group_name_Hall 'P 2ac 2ab'
_space_group_name_H-M_alt 'P 21 21 21'
_atom_sites_solution_hydrogens geom
_atom_sites_solution_primary dual
_audit_creation_date 2020-12-15
_audit_creation_method
;
Olex2 1.3
(compiled 2020.11.12 svn.r5f609507 for OlexSys, GUI svn.r6226)
;
_audit_update_record
;
2021-01-15 deposited with the CCDC.	2021-02-02 downloaded from the CCDC.
;
_cell_angle_alpha 90
_cell_angle_beta 90
_cell_angle_gamma 90
_cell_formula_units_Z 4
_cell_length_a 15.21280(10)
_cell_length_b 15.60600(10)
_cell_length_c 20.6921(2)
_cell_measurement_reflns_used 30472
_cell_measurement_temperature 100.0(2)
_cell_measurement_theta_max 73.5310
_cell_measurement_theta_min 3.5320
_cell_volume 4912.53(7)
_computing_cell_refinement 'CrysAlisPro 1.171.40.67a (Rigaku OD, 2019)'
_computing_data_collection 'CrysAlisPro 1.171.40.67a (Rigaku OD, 2019)'
_computing_data_reduction 'CrysAlisPro 1.171.40.67a (Rigaku OD, 2019)'
_computing_molecular_graphics 'Olex2 1.3 (Dolomanov et al., 2009)'
_computing_publication_material 'Olex2 1.3 (Dolomanov et al., 2009)'
_computing_structure_refinement 'SHELXL 2016/6 (Sheldrick, 2015)'
_computing_structure_solution 'SHELXT 2014/5 (Sheldrick, 2014)'
_diffrn_ambient_environment N~2~
_diffrn_ambient_temperature 100.0(2)
_diffrn_detector 'CCD plate'
_diffrn_detector_area_resol_mean 5.2903
_diffrn_detector_type AtlasS2
_diffrn_measured_fraction_theta_full 1.000
_diffrn_measured_fraction_theta_max 0.990
_diffrn_measurement_details
;
List of Runs (angles in degrees, time in seconds):

  # Type    Start    End  Width  t~exp~   \w     \q     \k     \f   Frames
#--------------------------------------------------------------------------
  1  \w    -64.00  31.00   1.00    4.50    --  -41.69  38.00-180.00   95
  2  \w   -116.00 -10.00   1.00    4.50    --  -41.69 -77.00 -90.00  106
  3  \w    -68.00  28.00   1.00    4.50    --  -41.69  57.00 -60.00   96
  4  \w   -112.00 -15.00   1.00    4.50    --  -41.69 -57.00 150.00   97
  5  \w     19.00 114.00   1.00    4.50    --   41.69  38.00  90.00   95
  6  \w     61.00 178.00   1.00   18.00    --  106.00  15.00 150.00  117
  7  \w     75.00 178.00   1.00   18.00    --  106.00  77.00 -60.00  103
  8  \w     75.00 178.00   1.00   18.00    --  106.00  77.00-150.00  103
  9  \w     82.00 177.00   1.00   18.00    --  106.00  45.00  60.00   95
 10  \w     25.00 109.00   1.00   18.00    --  106.00 -94.00-120.00   84
 11  \w     35.00 130.00   1.00   18.00    --  106.00 -45.00-120.00   95
 12  \w     82.00 177.00   1.00   18.00    --  106.00  45.00 -90.00   95
 13  \w     26.00 151.00   1.00   18.00    --  106.00 -15.00 120.00  125
 14  \w   -112.00 -15.00   1.00    4.50    --  -41.69 -57.00   0.00   97
 15  \w   -116.00 -10.00   1.00    4.50    --  -41.69 -77.00  90.00  106
 16  \w     23.00  97.00   1.00    4.50    --   41.69-125.00-150.00   74
 17  \w      1.00  82.00   1.00    4.50    --   41.69 -99.00  30.00   81
 18  \w     78.00 176.00   1.00   18.00    --  106.00  61.00-180.00   98
 19  \w     25.00 109.00   1.00   18.00    --  106.00 -94.00  60.00   84
;
_diffrn_measurement_device 'four-circle diffractometer'
_diffrn_measurement_device_type 'SuperNova, Dual, Cu at home/near, AtlasS2'
_diffrn_measurement_method '\w scans'
_diffrn_orient_matrix_type 'CrysAlisPro convention (1999,Acta A55,543-557)'
_diffrn_orient_matrix_UB_11 0.0990624000
_diffrn_orient_matrix_UB_12 -0.0117275000
_diffrn_orient_matrix_UB_13 0.0125704000
_diffrn_orient_matrix_UB_21 -0.0190382000
_diffrn_orient_matrix_UB_22 -0.0839760000
_diffrn_orient_matrix_UB_23 0.0365930000
_diffrn_orient_matrix_UB_31 0.0087739000
_diffrn_orient_matrix_UB_32 -0.0505231000
_diffrn_orient_matrix_UB_33 -0.0636300000
_diffrn_radiation_monochromator mirror
_diffrn_radiation_probe x-ray
_diffrn_radiation_type 'Cu K\a'
_diffrn_radiation_wavelength 1.54184
_diffrn_reflns_av_R_equivalents 0.0566
_diffrn_reflns_av_unetI/netI 0.0291
_diffrn_reflns_Laue_measured_fraction_full 1.000
_diffrn_reflns_Laue_measured_fraction_max 0.990
_diffrn_reflns_limit_h_max 18
_diffrn_reflns_limit_h_min -18
_diffrn_reflns_limit_k_max 18
_diffrn_reflns_limit_k_min -19
_diffrn_reflns_limit_l_max 23
_diffrn_reflns_limit_l_min -25
_diffrn_reflns_number 54293
_diffrn_reflns_point_group_measured_fraction_full 1.000
_diffrn_reflns_point_group_measured_fraction_max 0.981
_diffrn_reflns_theta_full 67.684
_diffrn_reflns_theta_max 73.876
_diffrn_reflns_theta_min 4.058
_diffrn_source 'micro-focus sealed X-ray tube'
_diffrn_source_type 'SuperNova (Cu) X-ray Source'
_exptl_absorpt_coefficient_mu 1.447
_exptl_absorpt_correction_T_max 1.000
_exptl_absorpt_correction_T_min 0.844
_exptl_absorpt_correction_type gaussian
_exptl_absorpt_process_details
;
CrysAlisPro 1.171.40.67a (Rigaku Oxford Diffraction, 2019)
Numerical absorption correction based on gaussian integration over
			a multifaceted crystal model
Empirical absorption correction using spherical harmonics,
 implemented in SCALE3 ABSPACK scaling algorithm.
;
_exptl_crystal_colour 'clear yellow'
_exptl_crystal_colour_lustre clear
_exptl_crystal_colour_primary yellow
_exptl_crystal_density_diffrn 1.205
_exptl_crystal_description block
_exptl_crystal_F_000 1896
_exptl_crystal_size_max 0.171
_exptl_crystal_size_mid 0.098
_exptl_crystal_size_min 0.074
_refine_diff_density_max 0.582
_refine_diff_density_min -0.263
_refine_diff_density_rms 0.062
_refine_ls_abs_structure_details
;
 Flack x determined using 4014 quotients [(I+)-(I-)]/[(I+)+(I-)]
 (Parsons, Flack and Wagner, Acta Cryst. B69 (2013) 249-259).
;
_refine_ls_abs_structure_Flack -0.006(2)
_refine_ls_extinction_method none
_refine_ls_goodness_of_fit_ref 1.101
_refine_ls_hydrogen_treatment constr
_refine_ls_matrix_type full
_refine_ls_number_parameters 633
_refine_ls_number_reflns 9770
_refine_ls_number_restraints 229
_refine_ls_restrained_S_all 1.090
_refine_ls_R_factor_all 0.0394
_refine_ls_R_factor_gt 0.0380
_refine_ls_shift/su_max 0.001
_refine_ls_shift/su_mean 0.000
_refine_ls_structure_factor_coef Fsqd
_refine_ls_weighting_details 'w=1/[\s^2^(Fo^2^)+(0.0660P)^2^+0.3963P] where P=(Fo^2^+2Fc^2^)/3'
_refine_ls_weighting_scheme calc
_refine_ls_wR_factor_gt 0.0987
_refine_ls_wR_factor_ref 0.1004
_reflns_Friedel_coverage 0.797
_reflns_Friedel_fraction_full 0.999
_reflns_Friedel_fraction_max 0.971
_reflns_number_gt 9438
_reflns_number_total 9770
_reflns_threshold_expression 'I > 2\s(I)'
_cod_data_source_file d1dt00173f2.cif
_cod_data_source_block hasj160726b
_cod_depositor_comments 'Adding full bibliography for 7706544--7706549.cif.'
_cod_database_code 7706546
_shelx_shelxl_version_number 2016/6
_chemical_oxdiff_formula C61H58CaN2O2
_shelx_space_group_comment
;
The symmetry employed for this shelxl refinement is uniquely defined
by the following loop, which should always be used as a source of
symmetry information in preference to the above space-group names.
They are only intended as comments.
;
_reflns_odcompleteness_completeness 99.96
_reflns_odcompleteness_iscentric 1
_reflns_odcompleteness_theta 67.96
_olex2_refinement_description
;
1. Fixed Uiso
 At 1.2 times of:
  All C(H) groups, All C(H,H) groups
 At 1.5 times of:
  All C(H,H,H) groups
2. Restrained distances
 O2-C54 \\sim O2-C54A \\sim O2-C51 \\sim O2-C51A
 with sigma of 0.02
 C52A-C53A \\sim C52-C53
 with sigma of 0.02
 C52A-C51A \\sim C52-C51 \\sim C53-C54 \\sim C53A-C54A
 with sigma of 0.02
3. Uiso/Uaniso restraints and constraints
O2 \\sim C51 \\sim C52 \\sim C53 \\sim C54 \\sim C51A \\sim C52A \\sim C53A
\\sim C54A: within 4A with sigma of 0.02 and sigma for terminal atoms of 0.04
within 4A
4. Others
 Sof(C51A)=Sof(H51C)=Sof(H51D)=Sof(C52A)=Sof(H52C)=Sof(H52D)=Sof(C53A)=
 Sof(H53C)=Sof(H53D)=Sof(C54A)=Sof(H54C)=Sof(H54D)=1-FVAR(1)
 Sof(C51)=Sof(H51A)=Sof(H51B)=Sof(C52)=Sof(H52A)=Sof(H52B)=Sof(C53)=Sof(H53A)=
 Sof(H53B)=Sof(C54)=Sof(H54A)=Sof(H54B)=FVAR(1)
5.a Ternary CH refined with riding coordinates:
 C21(H21), C34(H34)
5.b Secondary CH2 refined with riding coordinates:
 C47(H47A,H47B), C48(H48A,H48B), C49(H49A,H49B), C50(H50A,H50B), C51(H51A,
 H51B), C52(H52A,H52B), C53(H53A,H53B), C54(H54A,H54B), C51A(H51C,H51D),
 C52A(H52C,H52D), C53A(H53C,H53D), C54A(H54C,H54D)
5.c Aromatic/amide H refined with riding coordinates:
 C2(H2), C3(H3), C5(H5), C6(H6), C7(H7), C8(H8), C13(H13), C14(H14), C15(H15),
 C16(H16), C18(H18), C19(H19), C23(H23), C24(H24), C25(H25), C26(H26), C27(H27),
  C29(H29), C30(H30), C31(H31), C32(H32), C33(H33), C36(H36), C37(H37),
 C38(H38), C39(H39), C40(H40), C42(H42), C43(H43), C44(H44), C45(H45), C46(H46),
  C56(H56), C57(H57), C58(H58), C59(H59), C60(H60)
5.d Idealised Me refined as rotating group:
 C61(H61A,H61B,H61C)
;
_olex2_date_sample_data_collection 2016-07-26
_olex2_submission_special_instructions 'No special instructions were received'
_oxdiff_exptl_absorpt_empirical_details
;
Empirical correction (ABSPACK) includes:
- Absorption correction using spherical harmonics
- Frame scaling
;
_oxdiff_exptl_absorpt_empirical_full_max 1.406
_oxdiff_exptl_absorpt_empirical_full_min 0.775

loop_
_space_group_symop_operation_xyz
'x, y, z'
'-x+1/2, -y, z+1/2'
'-x, y+1/2, -z+1/2'
'x+1/2, -y+1/2, -z'

loop_
_atom_site_label
_atom_site_type_symbol
_atom_site_fract_x
_atom_site_fract_y
_atom_site_fract_z
_atom_site_U_iso_or_equiv
_atom_site_adp_type
_atom_site_occupancy
_atom_site_site_symmetry_order
_atom_site_calc_flag
_atom_site_refinement_flags_posn
_atom_site_refinement_flags_adp
_atom_site_refinement_flags_occupancy
_atom_site_disorder_assembly
_atom_site_disorder_group
Ca1 Ca 0.36344(3) 0.42358(3) 0.38701(2) 0.02251(11) Uani 1 1 d . . . . .
O1 O 0.25465(11) 0.41513(11) 0.46630(8) 0.0297(3) Uani 1 1 d . . . . .
O2 O 0.32475(11) 0.54679(10) 0.33180(8) 0.0272(3) Uani 1 1 d D U . . .
N1 N 0.37962(11) 0.33282(11) 0.30145(8) 0.0200(3) Uani 1 1 d . . . . .
N2 N 0.47854(12) 0.43474(12) 0.45979(9) 0.0229(4) Uani 1 1 d . . . . .
C1 C 0.46854(13) 0.33693(12) 0.29341(10) 0.0197(4) Uani 1 1 d . . . . .
C2 C 0.51102(14) 0.35098(13) 0.23228(11) 0.0221(4) Uani 1 1 d . . . . .
H2 H 0.476344 0.351867 0.194100 0.026 Uiso 1 1 calc R U . . .
C3 C 0.59970(15) 0.36309(13) 0.22737(11) 0.0238(4) Uani 1 1 d . . . . .
H3 H 0.625089 0.372181 0.185990 0.029 Uiso 1 1 calc R U . . .
C4 C 0.65459(13) 0.36238(13) 0.28263(11) 0.0225(4) Uani 1 1 d . . . . .
C5 C 0.74693(15) 0.37432(14) 0.27799(12) 0.0272(5) Uani 1 1 d . . . . .
H5 H 0.772894 0.383973 0.236874 0.033 Uiso 1 1 calc R U . . .
C6 C 0.79902(15) 0.37212(15) 0.33183(13) 0.0309(5) Uani 1 1 d . . . . .
H6 H 0.860738 0.379909 0.328039 0.037 Uiso 1 1 calc R U . . .
C7 C 0.76068(14) 0.35824(15) 0.39302(13) 0.0300(5) Uani 1 1 d . . . . .
H7 H 0.796742 0.357998 0.430502 0.036 Uiso 1 1 calc R U . . .
C8 C 0.67157(14) 0.34504(14) 0.39901(11) 0.0251(5) Uani 1 1 d . . . . .
H8 H 0.647222 0.334997 0.440604 0.030 Uiso 1 1 calc R U . . .
C9 C 0.61514(13) 0.34614(13) 0.34403(11) 0.0208(4) Uani 1 1 d . . . . .
C10 C 0.52296(13) 0.33037(13) 0.34906(10) 0.0196(4) Uani 1 1 d . . . . .
C11 C 0.48922(13) 0.29523(14) 0.41250(11) 0.0215(4) Uani 1 1 d . . . . .
C12 C 0.48076(13) 0.20465(14) 0.41791(11) 0.0236(4) Uani 1 1 d . . . . .
C13 C 0.48969(14) 0.14859(15) 0.36431(13) 0.0274(5) Uani 1 1 d . . . . .
H13 H 0.502015 0.172154 0.322964 0.033 Uiso 1 1 calc R U . . .
C14 C 0.48110(16) 0.06135(15) 0.37032(14) 0.0328(5) Uani 1 1 d . . . . .
H14 H 0.486377 0.025945 0.333170 0.039 Uiso 1 1 calc R U . . .
C15 C 0.46451(16) 0.02385(15) 0.43108(16) 0.0370(6) Uani 1 1 d . . . . .
H15 H 0.458973 -0.036550 0.435096 0.044 Uiso 1 1 calc R U . . .
C16 C 0.45648(15) 0.07549(16) 0.48426(14) 0.0342(5) Uani 1 1 d . . . . .
H16 H 0.445377 0.050237 0.525226 0.041 Uiso 1 1 calc R U . . .
C17 C 0.46434(13) 0.16547(15) 0.47955(12) 0.0274(5) Uani 1 1 d . . . . .
C18 C 0.45919(14) 0.21942(16) 0.53425(12) 0.0289(5) Uani 1 1 d . . . . .
H18 H 0.449659 0.194579 0.575580 0.035 Uiso 1 1 calc R U . . .
C19 C 0.46752(14) 0.30594(16) 0.52935(11) 0.0272(5) Uani 1 1 d . . . . .
H19 H 0.464890 0.339608 0.567550 0.033 Uiso 1 1 calc R U . . .
C20 C 0.48019(13) 0.34826(14) 0.46815(11) 0.0230(4) Uani 1 1 d . . . . .
C21 C 0.32291(14) 0.33190(13) 0.24457(10) 0.0208(4) Uani 1 1 d . . . . .
H21 H 0.344650 0.375930 0.213303 0.025 Uiso 1 1 calc R U . . .
C22 C 0.32045(13) 0.24510(14) 0.21055(11) 0.0221(4) Uani 1 1 d . . . . .
C23 C 0.32971(16) 0.17009(15) 0.24625(11) 0.0279(5) Uani 1 1 d . . . . .
H23 H 0.338591 0.173387 0.291627 0.034 Uiso 1 1 calc R U . . .
C24 C 0.32616(18) 0.09072(16) 0.21649(13) 0.0337(5) Uani 1 1 d . . . . .
H24 H 0.333116 0.040018 0.241377 0.040 Uiso 1 1 calc R U . . .
C25 C 0.31239(17) 0.08519(16) 0.15012(12) 0.0317(5) Uani 1 1 d . . . . .
H25 H 0.309415 0.030790 0.129633 0.038 Uiso 1 1 calc R U . . .
C26 C 0.30308(16) 0.15924(16) 0.11424(12) 0.0304(5) Uani 1 1 d . . . . .
H26 H 0.293729 0.155846 0.068920 0.037 Uiso 1 1 calc R U . . .
C27 C 0.30736(15) 0.23878(15) 0.14437(11) 0.0253(4) Uani 1 1 d . . . . .
H27 H 0.301256 0.289443 0.119318 0.030 Uiso 1 1 calc R U . . .
C28 C 0.23177(13) 0.35833(14) 0.26785(11) 0.0229(4) Uani 1 1 d . . . . .
C29 C 0.18652(16) 0.42558(16) 0.23947(13) 0.0326(5) Uani 1 1 d . . . . .
H29 H 0.209892 0.452747 0.202150 0.039 Uiso 1 1 calc R U . . .
C30 C 0.10662(18) 0.45376(19) 0.26542(18) 0.0461(7) Uani 1 1 d . . . . .
H30 H 0.076671 0.500616 0.246069 0.055 Uiso 1 1 calc R U . . .
C31 C 0.07133(16) 0.4143(2) 0.31850(15) 0.0464(7) Uani 1 1 d . . . . .
H31 H 0.017281 0.433784 0.336157 0.056 Uiso 1 1 calc R U . . .
C32 C 0.11469(16) 0.3460(2) 0.34610(14) 0.0469(8) Uani 1 1 d . . . . .
H32 H 0.089910 0.317900 0.382507 0.056 Uiso 1 1 calc R U . . .
C33 C 0.19456(16) 0.3180(2) 0.32108(13) 0.0362(6) Uani 1 1 d . . . . .
H33 H 0.223906 0.270931 0.340574 0.043 Uiso 1 1 calc R U . . .
C34 C 0.47434(15) 0.48921(15) 0.51693(11) 0.0275(5) Uani 1 1 d . . . . .
H34 H 0.427303 0.466557 0.546046 0.033 Uiso 1 1 calc R U . . .
C35 C 0.56107(16) 0.49004(16) 0.55449(12) 0.0287(5) Uani 1 1 d . . . . .
C36 C 0.63998(16) 0.49916(16) 0.52163(12) 0.0315(5) Uani 1 1 d . . . . .
H36 H 0.639463 0.506401 0.476048 0.038 Uiso 1 1 calc R U . . .
C37 C 0.72000(18) 0.4979(2) 0.55437(15) 0.0405(6) Uani 1 1 d . . . . .
H37 H 0.773417 0.504539 0.531118 0.049 Uiso 1 1 calc R U . . .
C38 C 0.7217(2) 0.4870(2) 0.62056(16) 0.0479(7) Uani 1 1 d . . . . .
H38 H 0.776203 0.484648 0.642936 0.057 Uiso 1 1 calc R U . . .
C39 C 0.6435(2) 0.4795(3) 0.65392(14) 0.0570(9) Uani 1 1 d . . . . .
H39 H 0.644097 0.472950 0.699560 0.068 Uiso 1 1 calc R U . . .
C40 C 0.5635(2) 0.4815(2) 0.62091(14) 0.0466(7) Uani 1 1 d . . . . .
H40 H 0.510027 0.476873 0.644416 0.056 Uiso 1 1 calc R U . . .
C41 C 0.44877(14) 0.57947(15) 0.49622(12) 0.0276(5) Uani 1 1 d . . . . .
C42 C 0.47495(15) 0.61264(16) 0.43691(12) 0.0298(5) Uani 1 1 d . . . . .
H42 H 0.508693 0.578157 0.408347 0.036 Uiso 1 1 calc R U . . .
C43 C 0.45240(18) 0.69575(17) 0.41879(14) 0.0366(6) Uani 1 1 d . . . . .
H43 H 0.471829 0.717799 0.378445 0.044 Uiso 1 1 calc R U . . .
C44 C 0.40185(19) 0.74639(18) 0.45922(16) 0.0424(7) Uani 1 1 d . . . . .
H44 H 0.385303 0.802565 0.446380 0.051 Uiso 1 1 calc R U . . .
C45 C 0.37567(17) 0.71438(17) 0.51848(16) 0.0423(7) Uani 1 1 d . . . . .
H45 H 0.341526 0.748945 0.546729 0.051 Uiso 1 1 calc R U . . .
C46 C 0.39904(16) 0.63211(18) 0.53681(14) 0.0358(6) Uani 1 1 d . . . . .
H46 H 0.380909 0.611065 0.577775 0.043 Uiso 1 1 calc R U . . .
C47 C 0.23105(17) 0.33830(16) 0.50151(12) 0.0329(5) Uani 1 1 d . . . . .
H47A H 0.276327 0.293378 0.495750 0.039 Uiso 1 1 calc R U . . .
H47B H 0.173810 0.315752 0.486390 0.039 Uiso 1 1 calc R U . . .
C48 C 0.22543(18) 0.36568(18) 0.57200(13) 0.0360(5) Uani 1 1 d . . . . .
H48A H 0.279777 0.350067 0.595547 0.043 Uiso 1 1 calc R U . . .
H48B H 0.174618 0.338303 0.593615 0.043 Uiso 1 1 calc R U . . .
C49 C 0.21411(18) 0.46262(19) 0.56950(13) 0.0382(6) Uani 1 1 d . . . . .
H49A H 0.160060 0.480384 0.592541 0.046 Uiso 1 1 calc R U . . .
H49B H 0.265188 0.491909 0.589271 0.046 Uiso 1 1 calc R U . . .
C50 C 0.20763(18) 0.48327(17) 0.49831(14) 0.0359(6) Uani 1 1 d . . . . .
H50A H 0.145459 0.484656 0.484202 0.043 Uiso 1 1 calc R U . . .
H50B H 0.234914 0.539478 0.488845 0.043 Uiso 1 1 calc R U . . .
C51 C 0.2568(3) 0.6070(3) 0.3526(2) 0.0286(10) Uani 0.858(11) 1 d D U P A 1
H51A H 0.269620 0.628557 0.396619 0.034 Uiso 0.858(11) 1 calc R U P A 1
H51B H 0.198501 0.578779 0.353014 0.034 Uiso 0.858(11) 1 calc R U P A 1
C52 C 0.2581(2) 0.6800(2) 0.3040(2) 0.0355(10) Uani 0.858(11) 1 d D U P A 1
H52A H 0.294330 0.728328 0.319892 0.043 Uiso 0.858(11) 1 calc R U P A 1
H52B H 0.197923 0.700873 0.294997 0.043 Uiso 0.858(11) 1 calc R U P A 1
C53 C 0.2989(3) 0.6394(3) 0.24420(19) 0.0327(9) Uani 0.858(11) 1 d D U P A 1
H53A H 0.254461 0.607908 0.218543 0.039 Uiso 0.858(11) 1 calc R U P A 1
H53B H 0.327435 0.682971 0.216460 0.039 Uiso 0.858(11) 1 calc R U P A 1
C54 C 0.3652(5) 0.5796(4) 0.2733(3) 0.0306(11) Uani 0.858(11) 1 d D U P A 1
H54A H 0.378802 0.532212 0.243075 0.037 Uiso 0.858(11) 1 calc R U P A 1
H54B H 0.420296 0.610467 0.283518 0.037 Uiso 0.858(11) 1 calc R U P A 1
C51A C 0.248(2) 0.601(2) 0.3366(14) 0.037(5) Uani 0.142(11) 1 d D U P A 2
H51C H 0.252981 0.639740 0.374382 0.045 Uiso 0.142(11) 1 calc R U P A 2
H51D H 0.194247 0.565739 0.341901 0.045 Uiso 0.142(11) 1 calc R U P A 2
C52A C 0.2428(13) 0.6519(15) 0.2758(12) 0.033(4) Uani 0.142(11) 1 d D U P A 2
H52C H 0.226298 0.712080 0.284685 0.040 Uiso 0.142(11) 1 calc R U P A 2
H52D H 0.199598 0.626731 0.245387 0.040 Uiso 0.142(11) 1 calc R U P A 2
C53A C 0.3342(17) 0.6461(19) 0.2492(15) 0.038(5) Uani 0.142(11) 1 d D U P A 2
H53C H 0.332515 0.645808 0.201419 0.046 Uiso 0.142(11) 1 calc R U P A 2
H53D H 0.369129 0.696226 0.263481 0.046 Uiso 0.142(11) 1 calc R U P A 2
C54A C 0.375(4) 0.565(3) 0.274(2) 0.032(5) Uani 0.142(11) 1 d D U P A 2
H54C H 0.369431 0.518418 0.241550 0.038 Uiso 0.142(11) 1 calc R U P A 2
H54D H 0.438179 0.573793 0.283708 0.038 Uiso 0.142(11) 1 calc R U P A 2
C55 C 0.55690(19) 0.7878(2) 0.59778(16) 0.0462(7) Uani 1 1 d . . . . .
C56 C 0.5346(2) 0.7371(2) 0.65158(19) 0.0555(9) Uani 1 1 d . . . . .
H56 H 0.564875 0.684892 0.659402 0.067 Uiso 1 1 calc R U . . .
C57 C 0.4686(3) 0.7635(3) 0.69309(18) 0.0627(10) Uani 1 1 d . . . . .
H57 H 0.454350 0.729273 0.729581 0.075 Uiso 1 1 calc R U . . .
C58 C 0.4235(2) 0.8383(3) 0.6824(2) 0.0619(10) Uani 1 1 d . . . . .
H58 H 0.377426 0.855074 0.710614 0.074 Uiso 1 1 calc R U . . .
C59 C 0.4454(2) 0.8881(2) 0.6309(2) 0.0561(9) Uani 1 1 d . . . . .
H59 H 0.414905 0.940209 0.623200 0.067 Uiso 1 1 calc R U . . .
C60 C 0.5120(2) 0.8629(2) 0.59008(16) 0.0465(7) Uani 1 1 d . . . . .
H60 H 0.527330 0.899222 0.555034 0.056 Uiso 1 1 calc R U . . .
C61 C 0.6224(2) 0.7583(3) 0.5496(2) 0.0754(13) Uani 1 1 d . . . . .
H61A H 0.671416 0.730210 0.571883 0.113 Uiso 1 1 calc R U . . .
H61B H 0.644511 0.807607 0.525161 0.113 Uiso 1 1 calc R U . . .
H61C H 0.594654 0.717583 0.519865 0.113 Uiso 1 1 calc R U . . .

loop_
_atom_site_aniso_label
_atom_site_aniso_U_11
_atom_site_aniso_U_22
_atom_site_aniso_U_33
_atom_site_aniso_U_23
_atom_site_aniso_U_13
_atom_site_aniso_U_12
Ca1 0.0252(2) 0.0252(2) 0.0171(2) 0.00009(15) 0.00051(16) 0.00406(16)
O1 0.0287(8) 0.0350(8) 0.0254(8) 0.0011(7) 0.0053(6) -0.0002(7)
O2 0.0295(8) 0.0274(8) 0.0248(8) 0.0026(6) 0.0028(6) 0.0035(6)
N1 0.0162(8) 0.0243(8) 0.0195(9) -0.0012(7) 0.0005(6) -0.0008(6)
N2 0.0213(8) 0.0275(9) 0.0199(9) -0.0018(7) 0.0010(7) -0.0044(7)
C1 0.0196(9) 0.0164(9) 0.0230(10) -0.0003(7) 0.0008(8) -0.0001(7)
C2 0.0215(10) 0.0225(10) 0.0222(10) -0.0014(8) 0.0002(8) -0.0004(8)
C3 0.0243(10) 0.0227(10) 0.0244(11) -0.0009(8) 0.0069(8) -0.0015(8)
C4 0.0191(10) 0.0179(9) 0.0304(12) 0.0007(8) 0.0039(8) -0.0006(7)
C5 0.0205(10) 0.0263(10) 0.0349(13) 0.0015(9) 0.0080(9) 0.0003(8)
C6 0.0162(9) 0.0316(12) 0.0450(15) 0.0044(10) 0.0025(9) -0.0002(8)
C7 0.0185(10) 0.0330(11) 0.0384(13) 0.0056(10) -0.0043(9) 0.0016(8)
C8 0.0188(9) 0.0272(11) 0.0293(12) 0.0059(9) 0.0006(8) 0.0014(8)
C9 0.0182(10) 0.0171(9) 0.0270(11) 0.0007(8) 0.0005(8) 0.0003(7)
C10 0.0178(9) 0.0175(9) 0.0235(11) 0.0002(7) 0.0023(8) -0.0007(7)
C11 0.0141(8) 0.0268(10) 0.0236(11) 0.0040(8) -0.0010(8) -0.0016(7)
C12 0.0130(8) 0.0270(10) 0.0308(12) 0.0063(9) -0.0017(8) 0.0003(8)
C13 0.0186(9) 0.0272(11) 0.0364(12) 0.0047(9) 0.0002(8) 0.0013(8)
C14 0.0255(11) 0.0257(11) 0.0471(15) 0.0004(10) 0.0011(10) 0.0016(9)
C15 0.0267(11) 0.0236(11) 0.0607(18) 0.0121(11) 0.0023(11) -0.0003(9)
C16 0.0200(10) 0.0350(12) 0.0475(15) 0.0197(11) 0.0007(10) 0.0008(9)
C17 0.0135(9) 0.0330(11) 0.0356(13) 0.0125(10) -0.0022(8) -0.0013(8)
C18 0.0158(9) 0.0442(13) 0.0267(12) 0.0139(10) -0.0018(8) -0.0022(9)
C19 0.0183(9) 0.0406(12) 0.0228(11) 0.0025(9) -0.0022(8) -0.0029(9)
C20 0.0143(8) 0.0305(11) 0.0241(11) 0.0018(9) -0.0004(8) -0.0032(8)
C21 0.0193(9) 0.0239(10) 0.0193(10) 0.0016(8) 0.0004(8) -0.0007(8)
C22 0.0172(9) 0.0263(10) 0.0227(11) -0.0011(8) 0.0025(8) -0.0014(8)
C23 0.0340(11) 0.0280(11) 0.0218(11) 0.0006(9) -0.0010(9) -0.0022(9)
C24 0.0444(13) 0.0257(11) 0.0310(13) 0.0016(10) 0.0017(11) -0.0008(10)
C25 0.0368(13) 0.0275(11) 0.0307(13) -0.0086(10) 0.0056(10) -0.0013(10)
C26 0.0335(11) 0.0355(12) 0.0223(11) -0.0046(10) 0.0004(9) -0.0011(9)
C27 0.0253(10) 0.0286(11) 0.0221(11) 0.0009(9) 0.0012(8) 0.0017(8)
C28 0.0182(9) 0.0287(10) 0.0218(10) -0.0045(8) -0.0028(8) -0.0002(8)
C29 0.0261(11) 0.0324(12) 0.0394(14) 0.0012(11) -0.0046(10) 0.0015(9)
C30 0.0261(12) 0.0426(14) 0.069(2) -0.0086(14) -0.0093(13) 0.0119(11)
C31 0.0194(11) 0.0699(19) 0.0498(17) -0.0246(15) -0.0001(11) 0.0045(12)
C32 0.0200(12) 0.092(2) 0.0287(13) -0.0025(15) 0.0031(9) -0.0004(13)
C33 0.0210(10) 0.0601(16) 0.0275(12) 0.0058(11) 0.0024(9) 0.0033(11)
C34 0.0239(10) 0.0358(12) 0.0230(11) -0.0042(9) 0.0046(9) -0.0071(9)
C35 0.0290(11) 0.0337(12) 0.0235(12) -0.0028(9) 0.0006(9) -0.0077(9)
C36 0.0261(11) 0.0431(13) 0.0252(12) -0.0011(10) -0.0007(9) -0.0007(10)
C37 0.0286(12) 0.0533(16) 0.0396(15) -0.0031(12) -0.0062(11) -0.0013(11)
C38 0.0448(15) 0.0566(17) 0.0423(17) 0.0036(14) -0.0188(13) -0.0107(13)
C39 0.062(2) 0.085(2) 0.0240(14) 0.0059(14) -0.0159(14) -0.0292(19)
C40 0.0448(15) 0.073(2) 0.0223(13) -0.0034(13) 0.0009(11) -0.0246(14)
C41 0.0199(9) 0.0326(11) 0.0302(12) -0.0087(10) -0.0006(8) -0.0073(9)
C42 0.0240(10) 0.0338(12) 0.0315(12) -0.0070(10) -0.0007(9) -0.0033(9)
C43 0.0368(13) 0.0333(12) 0.0397(15) -0.0020(10) -0.0088(11) -0.0051(10)
C44 0.0348(13) 0.0306(13) 0.0619(19) -0.0095(12) -0.0108(13) -0.0009(10)
C45 0.0277(12) 0.0386(14) 0.0607(19) -0.0220(13) 0.0023(12) -0.0033(11)
C46 0.0262(11) 0.0419(14) 0.0393(14) -0.0149(11) 0.0082(10) -0.0093(10)
C47 0.0339(12) 0.0345(12) 0.0303(13) 0.0035(10) -0.0007(10) -0.0034(10)
C48 0.0335(12) 0.0463(14) 0.0283(13) 0.0039(11) 0.0017(10) -0.0043(11)
C49 0.0355(13) 0.0471(15) 0.0321(14) -0.0046(11) 0.0106(11) -0.0074(11)
C50 0.0336(12) 0.0372(13) 0.0369(14) 0.0017(11) 0.0082(11) 0.0036(10)
C51 0.0261(17) 0.0294(15) 0.030(2) 0.0051(16) 0.0051(15) 0.0031(13)
C52 0.0386(17) 0.0332(17) 0.035(2) 0.0075(15) 0.0057(14) 0.0078(13)
C53 0.040(2) 0.0320(16) 0.0264(16) 0.0073(12) -0.0010(17) -0.0039(17)
C54 0.034(3) 0.030(3) 0.0279(18) 0.0013(16) 0.0085(18) 0.0032(17)
C51A 0.032(8) 0.051(9) 0.029(9) 0.001(8) -0.001(8) 0.010(8)
C52A 0.037(7) 0.033(7) 0.029(8) 0.007(7) 0.000(7) 0.012(6)
C53A 0.039(9) 0.042(8) 0.033(8) 0.003(7) 0.008(8) 0.004(8)
C54A 0.036(9) 0.034(9) 0.024(8) 0.015(7) 0.001(7) 0.013(8)
C55 0.0360(14) 0.0514(17) 0.0511(19) -0.0154(13) -0.0050(12) -0.0129(12)
C56 0.0463(17) 0.0426(16) 0.077(2) 0.0049(16) -0.0172(16) -0.0098(13)
C57 0.057(2) 0.083(3) 0.049(2) 0.0166(18) 0.0007(16) -0.0270(19)
C58 0.0471(17) 0.073(2) 0.066(2) -0.0180(19) 0.0136(16) -0.0175(17)
C59 0.0501(18) 0.0406(16) 0.078(3) -0.0119(15) 0.0008(16) -0.0090(14)
C60 0.0480(16) 0.0428(15) 0.0486(17) 0.0016(13) -0.0008(13) -0.0184(13)
C61 0.0403(17) 0.101(3) 0.084(3) -0.054(3) 0.0032(18) -0.0165(18)

loop_
_atom_type_symbol
_atom_type_description
_atom_type_scat_dispersion_real
_atom_type_scat_dispersion_imag
_atom_type_scat_source
C C 0.0181 0.0091 'International Tables Vol C Tables 4.2.6.8 and 6.1.1.4'
H H 0.0000 0.0000 'International Tables Vol C Tables 4.2.6.8 and 6.1.1.4'
Ca Ca 0.3641 1.2855 'International Tables Vol C Tables 4.2.6.8 and 6.1.1.4'
N N 0.0311 0.0180 'International Tables Vol C Tables 4.2.6.8 and 6.1.1.4'
O O 0.0492 0.0322 'International Tables Vol C Tables 4.2.6.8 and 6.1.1.4'

loop_
_exptl_crystal_face_index_h
_exptl_crystal_face_index_k
_exptl_crystal_face_index_l
_exptl_crystal_face_perp_dist
1 -8 -8 0.0752
0 -8 8 0.0692
-1 7 9 0.0647
4 5 -10 0.0548
-10 0 2 0.0388
-1 5 12 0.0635
0 0 13 0.0569
9 3 5 0.0480
10 1 0 0.0433
9 -2 -5 0.0465
9 2 -5 0.0428
6 0 -11 0.0436
8 -2 8 0.0495
-6 0 -10 0.0197
-7 0 -9 0.0215
9 -3 5 0.0562
-2 9 5 0.0697
-4 -2 12 0.0605
-5 -8 5 0.0764
2 -5 -11 0.0609
5 2 11 0.0529
3 0 -13 0.0434
-8 1 9 0.0477
5 5 10 0.0569
1 -7 9 0.0655
-10 1 -2 0.0239
-8 -2 -8 0.0273
0 7 -9 0.0628
3 9 4 0.0709
7 3 -9 0.0466
-4 -6 -9 0.0600
-9 -5 -2 0.0554

loop_
_geom_angle_atom_site_label_1
_geom_angle_atom_site_label_2
_geom_angle_atom_site_label_3
_geom_angle
_geom_angle_site_symmetry_1
_geom_angle_site_symmetry_3
_geom_angle_publ_flag
O2 Ca1 O1 102.34(6) . . ?
O2 Ca1 N2 116.82(6) . . ?
N1 Ca1 O1 125.95(6) . . ?
N1 Ca1 O2 99.22(6) . . ?
N1 Ca1 N2 118.03(6) . . ?
N2 Ca1 O1 94.78(6) . . ?
C47 O1 Ca1 125.18(14) . . ?
C50 O1 Ca1 129.24(15) . . ?
C50 O1 C47 104.85(18) . . ?
C51 O2 Ca1 124.6(2) . . ?
C54 O2 Ca1 126.7(2) . . ?
C54 O2 C51 108.6(3) . . ?
C51A O2 Ca1 131.1(13) . . ?
C51A O2 C54A 111.5(18) . . ?
C54A O2 Ca1 116.0(13) . . ?
C1 N1 Ca1 99.93(13) . . ?
C1 N1 C21 119.23(17) . . ?
C21 N1 Ca1 124.64(13) . . ?
C20 N2 Ca1 91.27(13) . . ?
C20 N2 C34 118.43(19) . . ?
C34 N2 Ca1 122.56(14) . . ?
N1 C1 C2 124.07(19) . . ?
N1 C1 C10 118.37(19) . . ?
C10 C1 C2 117.51(18) . . ?
C1 C2 H2 119.0 . . ?
C3 C2 C1 122.0(2) . . ?
C3 C2 H2 119.0 . . ?
C2 C3 H3 119.3 . . ?
C2 C3 C4 121.4(2) . . ?
C4 C3 H3 119.3 . . ?
C3 C4 C5 121.8(2) . . ?
C3 C4 C9 118.17(19) . . ?
C5 C4 C9 119.9(2) . . ?
C4 C5 H5 119.5 . . ?
C6 C5 C4 121.0(2) . . ?
C6 C5 H5 119.5 . . ?
C5 C6 H6 120.2 . . ?
C5 C6 C7 119.7(2) . . ?
C7 C6 H6 120.2 . . ?
C6 C7 H7 119.6 . . ?
C8 C7 C6 120.7(2) . . ?
C8 C7 H7 119.6 . . ?
C7 C8 H8 119.4 . . ?
C7 C8 C9 121.3(2) . . ?
C9 C8 H8 119.4 . . ?
C8 C9 C4 117.34(19) . . ?
C8 C9 C10 122.1(2) . . ?
C10 C9 C4 120.56(19) . . ?
C1 C10 C9 120.03(19) . . ?
C1 C10 C11 122.10(18) . . ?
C9 C10 C11 117.34(18) . . ?
C12 C11 C10 117.3(2) . . ?
C12 C11 C20 120.3(2) . . ?
C20 C11 C10 121.57(19) . . ?
C11 C12 C17 120.5(2) . . ?
C13 C12 C11 122.8(2) . . ?
C13 C12 C17 116.6(2) . . ?
C12 C13 H13 118.9 . . ?
C14 C13 C12 122.1(2) . . ?
C14 C13 H13 118.9 . . ?
C13 C14 H14 119.7 . . ?
C13 C14 C15 120.6(3) . . ?
C15 C14 H14 119.7 . . ?
C14 C15 H15 120.4 . . ?
C16 C15 C14 119.2(2) . . ?
C16 C15 H15 120.4 . . ?
C15 C16 H16 119.3 . . ?
C15 C16 C17 121.5(2) . . ?
C17 C16 H16 119.3 . . ?
C16 C17 C12 119.9(2) . . ?
C16 C17 C18 122.2(2) . . ?
C18 C17 C12 117.9(2) . . ?
C17 C18 H18 119.1 . . ?
C19 C18 C17 121.8(2) . . ?
C19 C18 H18 119.1 . . ?
C18 C19 H19 118.9 . . ?
C18 C19 C20 122.2(2) . . ?
C20 C19 H19 118.9 . . ?
N2 C20 C11 118.4(2) . . ?
N2 C20 C19 124.3(2) . . ?
C11 C20 C19 117.2(2) . . ?
N1 C21 H21 108.6 . . ?
N1 C21 C22 113.26(17) . . ?
N1 C21 C28 106.26(17) . . ?
C22 C21 H21 108.6 . . ?
C28 C21 H21 108.6 . . ?
C28 C21 C22 111.30(17) . . ?
C23 C22 C21 119.9(2) . . ?
C27 C22 C21 121.4(2) . . ?
C27 C22 C23 118.6(2) . . ?
C22 C23 H23 119.6 . . ?
C24 C23 C22 120.8(2) . . ?
C24 C23 H23 119.6 . . ?
C23 C24 H24 120.0 . . ?
C23 C24 C25 120.0(2) . . ?
C25 C24 H24 120.0 . . ?
C24 C25 H25 120.2 . . ?
C26 C25 C24 119.6(2) . . ?
C26 C25 H25 120.2 . . ?
C25 C26 H26 120.0 . . ?
C25 C26 C27 120.1(2) . . ?
C27 C26 H26 120.0 . . ?
C22 C27 C26 120.8(2) . . ?
C22 C27 H27 119.6 . . ?
C26 C27 H27 119.6 . . ?
C29 C28 C21 121.5(2) . . ?
C29 C28 C33 118.5(2) . . ?
C33 C28 C21 119.9(2) . . ?
C28 C29 H29 119.8 . . ?
C28 C29 C30 120.4(3) . . ?
C30 C29 H29 119.8 . . ?
C29 C30 H30 119.8 . . ?
C31 C30 C29 120.4(3) . . ?
C31 C30 H30 119.8 . . ?
C30 C31 H31 120.2 . . ?
C30 C31 C32 119.6(2) . . ?
C32 C31 H31 120.2 . . ?
C31 C32 H32 119.8 . . ?
C31 C32 C33 120.5(3) . . ?
C33 C32 H32 119.8 . . ?
C28 C33 C32 120.6(3) . . ?
C28 C33 H33 119.7 . . ?
C32 C33 H33 119.7 . . ?
N2 C34 H34 108.3 . . ?
N2 C34 C35 112.26(19) . . ?
N2 C34 C41 108.80(19) . . ?
C35 C34 H34 108.3 . . ?
C41 C34 H34 108.3 . . ?
C41 C34 C35 110.81(18) . . ?
C36 C35 C34 119.9(2) . . ?
C40 C35 C34 121.8(2) . . ?
C40 C35 C36 118.3(2) . . ?
C35 C36 H36 119.5 . . ?
C35 C36 C37 121.1(2) . . ?
C37 C36 H36 119.5 . . ?
C36 C37 H37 120.0 . . ?
C38 C37 C36 120.1(3) . . ?
C38 C37 H37 120.0 . . ?
C37 C38 H38 120.3 . . ?
C37 C38 C39 119.3(3) . . ?
C39 C38 H38 120.3 . . ?
C38 C39 H39 119.8 . . ?
C38 C39 C40 120.3(3) . . ?
C40 C39 H39 119.8 . . ?
C35 C40 C39 120.8(3) . . ?
C35 C40 H40 119.6 . . ?
C39 C40 H40 119.6 . . ?
C42 C41 C34 121.3(2) . . ?
C42 C41 C46 117.8(2) . . ?
C46 C41 C34 120.9(2) . . ?
C41 C42 H42 119.5 . . ?
C41 C42 C43 120.9(2) . . ?
C43 C42 H42 119.5 . . ?
C42 C43 H43 119.8 . . ?
C44 C43 C42 120.4(3) . . ?
C44 C43 H43 119.8 . . ?
C43 C44 H44 120.3 . . ?
C45 C44 C43 119.3(3) . . ?
C45 C44 H44 120.3 . . ?
C44 C45 H45 119.9 . . ?
C44 C45 C46 120.3(3) . . ?
C46 C45 H45 119.9 . . ?
C41 C46 H46 119.4 . . ?
C45 C46 C41 121.3(3) . . ?
C45 C46 H46 119.4 . . ?
O1 C47 H47A 110.7 . . ?
O1 C47 H47B 110.7 . . ?
O1 C47 C48 105.3(2) . . ?
H47A C47 H47B 108.8 . . ?
C48 C47 H47A 110.7 . . ?
C48 C47 H47B 110.7 . . ?
C47 C48 H48A 110.8 . . ?
C47 C48 H48B 110.8 . . ?
C47 C48 C49 104.6(2) . . ?
H48A C48 H48B 108.9 . . ?
C49 C48 H48A 110.8 . . ?
C49 C48 H48B 110.8 . . ?
C48 C49 H49A 110.8 . . ?
C48 C49 H49B 110.8 . . ?
H49A C49 H49B 108.9 . . ?
C50 C49 C48 104.6(2) . . ?
C50 C49 H49A 110.8 . . ?
C50 C49 H49B 110.8 . . ?
O1 C50 C49 105.0(2) . . ?
O1 C50 H50A 110.8 . . ?
O1 C50 H50B 110.8 . . ?
C49 C50 H50A 110.8 . . ?
C49 C50 H50B 110.8 . . ?
H50A C50 H50B 108.8 . . ?
O2 C51 H51A 110.5 . . ?
O2 C51 H51B 110.5 . . ?
O2 C51 C52 106.1(3) . . ?
H51A C51 H51B 108.7 . . ?
C52 C51 H51A 110.5 . . ?
C52 C51 H51B 110.5 . . ?
C51 C52 H52A 111.1 . . ?
C51 C52 H52B 111.1 . . ?
C51 C52 C53 103.4(3) . . ?
H52A C52 H52B 109.0 . . ?
C53 C52 H52A 111.1 . . ?
C53 C52 H52B 111.1 . . ?
C52 C53 H53A 111.4 . . ?
C52 C53 H53B 111.4 . . ?
H53A C53 H53B 109.3 . . ?
C54 C53 C52 101.9(3) . . ?
C54 C53 H53A 111.4 . . ?
C54 C53 H53B 111.4 . . ?
O2 C54 C53 105.6(4) . . ?
O2 C54 H54A 110.6 . . ?
O2 C54 H54B 110.6 . . ?
C53 C54 H54A 110.6 . . ?
C53 C54 H54B 110.6 . . ?
H54A C54 H54B 108.7 . . ?
O2 C51A H51C 110.3 . . ?
O2 C51A H51D 110.3 . . ?
O2 C51A C52A 107.1(17) . . ?
H51C C51A H51D 108.5 . . ?
C52A C51A H51C 110.3 . . ?
C52A C51A H51D 110.3 . . ?
C51A C52A H52C 111.1 . . ?
C51A C52A H52D 111.1 . . ?
C51A C52A C53A 103(2) . . ?
H52C C52A H52D 109.1 . . ?
C53A C52A H52C 111.1 . . ?
C53A C52A H52D 111.1 . . ?
C52A C53A H53C 110.0 . . ?
C52A C53A H53D 110.0 . . ?
H53C C53A H53D 108.4 . . ?
C54A C53A C52A 108(2) . . ?
C54A C53A H53C 110.0 . . ?
C54A C53A H53D 110.0 . . ?
O2 C54A C53A 103(2) . . ?
O2 C54A H54C 111.2 . . ?
O2 C54A H54D 111.2 . . ?
C53A C54A H54C 111.2 . . ?
C53A C54A H54D 111.2 . . ?
H54C C54A H54D 109.1 . . ?
C56 C55 C61 121.3(4) . . ?
C60 C55 C56 117.0(3) . . ?
C60 C55 C61 121.6(4) . . ?
C55 C56 H56 120.0 . . ?
C57 C56 C55 119.9(3) . . ?
C57 C56 H56 120.0 . . ?
C56 C57 H57 119.5 . . ?
C58 C57 C56 121.0(3) . . ?
C58 C57 H57 119.5 . . ?
C57 C58 H58 120.3 . . ?
C59 C58 C57 119.4(4) . . ?
C59 C58 H58 120.3 . . ?
C58 C59 H59 120.1 . . ?
C58 C59 C60 119.8(3) . . ?
C60 C59 H59 120.1 . . ?
C55 C60 C59 122.8(3) . . ?
C55 C60 H60 118.6 . . ?
C59 C60 H60 118.6 . . ?
C55 C61 H61A 109.5 . . ?
C55 C61 H61B 109.5 . . ?
C55 C61 H61C 109.5 . . ?
H61A C61 H61B 109.5 . . ?
H61A C61 H61C 109.5 . . ?
H61B C61 H61C 109.5 . . ?

loop_
_geom_bond_atom_site_label_1
_geom_bond_atom_site_label_2
_geom_bond_distance
_geom_bond_site_symmetry_2
_geom_bond_publ_flag
Ca1 O1 2.3342(16) . ?
Ca1 O2 2.3127(16) . ?
Ca1 N1 2.2807(18) . ?
Ca1 N2 2.3161(18) . ?
O1 C47 1.448(3) . ?
O1 C50 1.443(3) . ?
O2 C51 1.462(4) . ?
O2 C54 1.451(5) . ?
O2 C51A 1.45(2) . ?
O2 C54A 1.46(2) . ?
N1 C1 1.364(3) . ?
N1 C21 1.459(3) . ?
N2 C20 1.361(3) . ?
N2 C34 1.458(3) . ?
C1 C2 1.437(3) . ?
C1 C10 1.422(3) . ?
C2 H2 0.9500 . ?
C2 C3 1.366(3) . ?
C3 H3 0.9500 . ?
C3 C4 1.416(3) . ?
C4 C5 1.420(3) . ?
C4 C9 1.428(3) . ?
C5 H5 0.9500 . ?
C5 C6 1.368(4) . ?
C6 H6 0.9500 . ?
C6 C7 1.411(4) . ?
C7 H7 0.9500 . ?
C7 C8 1.377(3) . ?
C8 H8 0.9500 . ?
C8 C9 1.425(3) . ?
C9 C10 1.428(3) . ?
C10 C11 1.512(3) . ?
C11 C12 1.424(3) . ?
C11 C20 1.425(3) . ?
C12 C13 1.419(3) . ?
C12 C17 1.436(3) . ?
C13 H13 0.9500 . ?
C13 C14 1.373(3) . ?
C14 H14 0.9500 . ?
C14 C15 1.410(4) . ?
C15 H15 0.9500 . ?
C15 C16 1.369(4) . ?
C16 H16 0.9500 . ?
C16 C17 1.413(3) . ?
C17 C18 1.413(4) . ?
C18 H18 0.9500 . ?
C18 C19 1.360(4) . ?
C19 H19 0.9500 . ?
C19 C20 1.441(3) . ?
C21 H21 1.0000 . ?
C21 C22 1.527(3) . ?
C21 C28 1.525(3) . ?
C22 C23 1.391(3) . ?
C22 C27 1.387(3) . ?
C23 H23 0.9500 . ?
C23 C24 1.384(3) . ?
C24 H24 0.9500 . ?
C24 C25 1.392(4) . ?
C25 H25 0.9500 . ?
C25 C26 1.381(4) . ?
C26 H26 0.9500 . ?
C26 C27 1.391(3) . ?
C27 H27 0.9500 . ?
C28 C29 1.386(3) . ?
C28 C33 1.389(4) . ?
C29 H29 0.9500 . ?
C29 C30 1.400(4) . ?
C30 H30 0.9500 . ?
C30 C31 1.369(5) . ?
C31 H31 0.9500 . ?
C31 C32 1.376(5) . ?
C32 H32 0.9500 . ?
C32 C33 1.391(4) . ?
C33 H33 0.9500 . ?
C34 H34 1.0000 . ?
C34 C35 1.531(3) . ?
C34 C41 1.523(4) . ?
C35 C36 1.387(3) . ?
C35 C40 1.381(4) . ?
C36 H36 0.9500 . ?
C36 C37 1.393(4) . ?
C37 H37 0.9500 . ?
C37 C38 1.380(4) . ?
C38 H38 0.9500 . ?
C38 C39 1.381(5) . ?
C39 H39 0.9500 . ?
C39 C40 1.396(5) . ?
C40 H40 0.9500 . ?
C41 C42 1.390(4) . ?
C41 C46 1.397(3) . ?
C42 H42 0.9500 . ?
C42 C43 1.393(4) . ?
C43 H43 0.9500 . ?
C43 C44 1.384(4) . ?
C44 H44 0.9500 . ?
C44 C45 1.383(5) . ?
C45 H45 0.9500 . ?
C45 C46 1.385(4) . ?
C46 H46 0.9500 . ?
C47 H47A 0.9900 . ?
C47 H47B 0.9900 . ?
C47 C48 1.522(4) . ?
C48 H48A 0.9900 . ?
C48 H48B 0.9900 . ?
C48 C49 1.524(4) . ?
C49 H49A 0.9900 . ?
C49 H49B 0.9900 . ?
C49 C50 1.511(4) . ?
C50 H50A 0.9900 . ?
C50 H50B 0.9900 . ?
C51 H51A 0.9900 . ?
C51 H51B 0.9900 . ?
C51 C52 1.520(5) . ?
C52 H52A 0.9900 . ?
C52 H52B 0.9900 . ?
C52 C53 1.523(5) . ?
C53 H53A 0.9900 . ?
C53 H53B 0.9900 . ?
C53 C54 1.501(7) . ?
C54 H54A 0.9900 . ?
C54 H54B 0.9900 . ?
C51A H51C 0.9900 . ?
C51A H51D 0.9900 . ?
C51A C52A 1.49(2) . ?
C52A H52C 0.9900 . ?
C52A H52D 0.9900 . ?
C52A C53A 1.50(2) . ?
C53A H53C 0.9900 . ?
C53A H53D 0.9900 . ?
C53A C54A 1.50(2) . ?
C54A H54C 0.9900 . ?
C54A H54D 0.9900 . ?
C55 C56 1.407(5) . ?
C55 C60 1.365(5) . ?
C55 C61 1.483(5) . ?
C56 H56 0.9500 . ?
C56 C57 1.384(6) . ?
C57 H57 0.9500 . ?
C57 C58 1.372(6) . ?
C58 H58 0.9500 . ?
C58 C59 1.360(6) . ?
C59 H59 0.9500 . ?
C59 C60 1.376(5) . ?
C60 H60 0.9500 . ?
C61 H61A 0.9800 . ?
C61 H61B 0.9800 . ?
C61 H61C 0.9800 . ?

loop_
_geom_torsion_atom_site_label_1
_geom_torsion_atom_site_label_2
_geom_torsion_atom_site_label_3
_geom_torsion_atom_site_label_4
_geom_torsion
_geom_torsion_site_symmetry_1
_geom_torsion_site_symmetry_2
_geom_torsion_site_symmetry_3
_geom_torsion_site_symmetry_4
_geom_torsion_publ_flag
Ca1 O1 C47 C48 133.78(17) . . . . ?
Ca1 O1 C50 C49 -130.68(18) . . . . ?
Ca1 O2 C51 C52 176.7(2) . . . . ?
Ca1 O2 C54 C53 160.0(3) . . . . ?
Ca1 O2 C51A C52A -160.7(15) . . . . ?
Ca1 O2 C54A C53A 179(3) . . . . ?
Ca1 N1 C1 C2 -131.48(18) . . . . ?
Ca1 N1 C1 C10 45.91(19) . . . . ?
Ca1 N1 C21 C22 -154.40(13) . . . . ?
Ca1 N1 C21 C28 -31.9(2) . . . . ?
Ca1 N2 C20 C11 54.82(18) . . . . ?
Ca1 N2 C20 C19 -120.84(19) . . . . ?
Ca1 N2 C34 C35 -176.02(14) . . . . ?
Ca1 N2 C34 C41 -53.0(2) . . . . ?
O1 C47 C48 C49 19.9(3) . . . . ?
O2 C51 C52 C53 23.2(4) . . . . ?
O2 C51A C52A C53A -19(3) . . . . ?
N1 C1 C2 C3 173.4(2) . . . . ?
N1 C1 C10 C9 -171.35(18) . . . . ?
N1 C1 C10 C11 17.3(3) . . . . ?
N1 C21 C22 C23 31.8(3) . . . . ?
N1 C21 C22 C27 -149.5(2) . . . . ?
N1 C21 C28 C29 126.0(2) . . . . ?
N1 C21 C28 C33 -50.1(3) . . . . ?
N2 C34 C35 C36 45.3(3) . . . . ?
N2 C34 C35 C40 -134.4(3) . . . . ?
N2 C34 C41 C42 -32.9(3) . . . . ?
N2 C34 C41 C46 148.0(2) . . . . ?
C1 N1 C21 C22 76.8(2) . . . . ?
C1 N1 C21 C28 -160.69(17) . . . . ?
C1 C2 C3 C4 0.0(3) . . . . ?
C1 C10 C11 C12 77.6(3) . . . . ?
C1 C10 C11 C20 -112.7(2) . . . . ?
C2 C1 C10 C9 6.2(3) . . . . ?
C2 C1 C10 C11 -165.17(19) . . . . ?
C2 C3 C4 C5 179.6(2) . . . . ?
C2 C3 C4 C9 1.8(3) . . . . ?
C3 C4 C5 C6 -179.0(2) . . . . ?
C3 C4 C9 C8 179.53(19) . . . . ?
C3 C4 C9 C10 0.5(3) . . . . ?
C4 C5 C6 C7 -0.3(3) . . . . ?
C4 C9 C10 C1 -4.6(3) . . . . ?
C4 C9 C10 C11 167.18(19) . . . . ?
C5 C4 C9 C8 1.7(3) . . . . ?
C5 C4 C9 C10 -177.30(19) . . . . ?
C5 C6 C7 C8 1.4(4) . . . . ?
C6 C7 C8 C9 -0.9(4) . . . . ?
C7 C8 C9 C4 -0.6(3) . . . . ?
C7 C8 C9 C10 178.3(2) . . . . ?
C8 C9 C10 C1 176.44(19) . . . . ?
C8 C9 C10 C11 -11.8(3) . . . . ?
C9 C4 C5 C6 -1.2(3) . . . . ?
C9 C10 C11 C12 -94.0(2) . . . . ?
C9 C10 C11 C20 75.7(3) . . . . ?
C10 C1 C2 C3 -4.0(3) . . . . ?
C10 C11 C12 C13 -9.7(3) . . . . ?
C10 C11 C12 C17 168.90(18) . . . . ?
C10 C11 C20 N2 18.1(3) . . . . ?
C10 C11 C20 C19 -165.90(18) . . . . ?
C11 C12 C13 C14 -179.8(2) . . . . ?
C11 C12 C17 C16 -179.72(19) . . . . ?
C11 C12 C17 C18 -1.6(3) . . . . ?
C12 C11 C20 N2 -172.48(18) . . . . ?
C12 C11 C20 C19 3.5(3) . . . . ?
C12 C13 C14 C15 -1.2(4) . . . . ?
C12 C17 C18 C19 1.4(3) . . . . ?
C13 C12 C17 C16 -1.0(3) . . . . ?
C13 C12 C17 C18 177.14(19) . . . . ?
C13 C14 C15 C16 0.4(4) . . . . ?
C14 C15 C16 C17 0.1(4) . . . . ?
C15 C16 C17 C12 0.3(3) . . . . ?
C15 C16 C17 C18 -177.8(2) . . . . ?
C16 C17 C18 C19 179.5(2) . . . . ?
C17 C12 C13 C14 1.5(3) . . . . ?
C17 C18 C19 C20 1.4(3) . . . . ?
C18 C19 C20 N2 171.9(2) . . . . ?
C18 C19 C20 C11 -3.8(3) . . . . ?
C20 N2 C34 C35 71.9(2) . . . . ?
C20 N2 C34 C41 -165.06(18) . . . . ?
C20 C11 C12 C13 -179.54(19) . . . . ?
C20 C11 C12 C17 -0.9(3) . . . . ?
C21 N1 C1 C2 7.9(3) . . . . ?
C21 N1 C1 C10 -174.70(17) . . . . ?
C21 C22 C23 C24 178.9(2) . . . . ?
C21 C22 C27 C26 -178.4(2) . . . . ?
C21 C28 C29 C30 -174.1(2) . . . . ?
C21 C28 C33 C32 174.8(2) . . . . ?
C22 C21 C28 C29 -110.2(2) . . . . ?
C22 C21 C28 C33 73.7(3) . . . . ?
C22 C23 C24 C25 -0.6(4) . . . . ?
C23 C22 C27 C26 0.4(3) . . . . ?
C23 C24 C25 C26 0.5(4) . . . . ?
C24 C25 C26 C27 -0.1(4) . . . . ?
C25 C26 C27 C22 -0.4(3) . . . . ?
C27 C22 C23 C24 0.1(3) . . . . ?
C28 C21 C22 C23 -87.9(2) . . . . ?
C28 C21 C22 C27 90.8(2) . . . . ?
C28 C29 C30 C31 -1.2(4) . . . . ?
C29 C28 C33 C32 -1.5(4) . . . . ?
C29 C30 C31 C32 -0.4(4) . . . . ?
C30 C31 C32 C33 1.0(5) . . . . ?
C31 C32 C33 C28 -0.1(5) . . . . ?
C33 C28 C29 C30 2.1(4) . . . . ?
C34 N2 C20 C11 -176.57(18) . . . . ?
C34 N2 C20 C19 7.8(3) . . . . ?
C34 C35 C36 C37 -178.3(2) . . . . ?
C34 C35 C40 C39 177.8(3) . . . . ?
C34 C41 C42 C43 -179.0(2) . . . . ?
C34 C41 C46 C45 179.8(2) . . . . ?
C35 C34 C41 C42 91.0(3) . . . . ?
C35 C34 C41 C46 -88.2(3) . . . . ?
C35 C36 C37 C38 0.3(4) . . . . ?
C36 C35 C40 C39 -1.9(5) . . . . ?
C36 C37 C38 C39 -1.6(5) . . . . ?
C37 C38 C39 C40 1.1(5) . . . . ?
C38 C39 C40 C35 0.7(5) . . . . ?
C40 C35 C36 C37 1.4(4) . . . . ?
C41 C34 C35 C36 -76.5(3) . . . . ?
C41 C34 C35 C40 103.8(3) . . . . ?
C41 C42 C43 C44 -1.2(4) . . . . ?
C42 C41 C46 C45 0.7(4) . . . . ?
C42 C43 C44 C45 1.5(4) . . . . ?
C43 C44 C45 C46 -0.7(4) . . . . ?
C44 C45 C46 C41 -0.4(4) . . . . ?
C46 C41 C42 C43 0.2(3) . . . . ?
C47 O1 C50 C49 39.8(2) . . . . ?
C47 C48 C49 C50 3.8(3) . . . . ?
C48 C49 C50 O1 -26.4(3) . . . . ?
C50 O1 C47 C48 -37.2(2) . . . . ?
C51 O2 C54 C53 -22.6(7) . . . . ?
C51 C52 C53 C54 -35.9(5) . . . . ?
C52 C53 C54 O2 36.3(6) . . . . ?
C54 O2 C51 C52 -0.8(6) . . . . ?
C51A O2 C54A C53A 11(5) . . . . ?
C51A C52A C53A C54A 26(4) . . . . ?
C52A C53A C54A O2 -23(5) . . . . ?
C54A O2 C51A C52A 5(4) . . . . ?
C55 C56 C57 C58 0.6(5) . . . . ?
C56 C55 C60 C59 -2.3(4) . . . . ?
C56 C57 C58 C59 -1.5(6) . . . . ?
C57 C58 C59 C60 0.4(5) . . . . ?
C58 C59 C60 C55 1.5(5) . . . . ?
C60 C55 C56 C57 1.2(4) . . . . ?
C61 C55 C56 C57 -175.2(3) . . . . ?
C61 C55 C60 C59 174.1(3) . . . . ?

loop_
_exptl_oxdiff_crystal_face_indexfrac_h
_exptl_oxdiff_crystal_face_indexfrac_k
_exptl_oxdiff_crystal_face_indexfrac_l
_exptl_oxdiff_crystal_face_x
_exptl_oxdiff_crystal_face_y
_exptl_oxdiff_crystal_face_z
0.9872 -8.0109 -7.9828 0.0914 0.3618 0.9213
-0.0003 -7.9931 7.9961 0.1942 0.9638 -0.1050
-0.9872 7.0118 8.9823 -0.0671 -0.2413 -0.9345
3.9974 4.9905 -9.9878 0.2119 -0.8607 0.4185
-10.0013 0.0011 1.9889 -0.9658 0.2631 -0.2144
-0.9865 5.0147 11.9800 -0.0059 0.0361 -1.0243
0.0104 0.0146 12.9835 0.1641 0.4737 -0.8268
9.0091 3.0075 4.9990 0.9200 -0.2411 -0.3910
10.0037 1.0014 0.0078 0.9793 -0.2743 0.0367
8.9969 -2.0051 -4.9844 0.8521 -0.1853 0.4974
9.0003 1.9959 -4.9875 0.8055 -0.5215 0.2955
5.9929 -0.0117 -10.9809 0.4558 -0.5149 0.7519
8.0070 -1.9906 7.9983 0.9171 0.3074 -0.3381
-6.0097 -0.0120 -9.9925 -0.7208 -0.2502 0.5837
-7.0092 -0.0110 -8.9946 -0.8073 -0.1948 0.5114
9.0040 -2.9941 5.0037 0.9900 0.2631 -0.0881
-1.9890 9.0077 4.9849 -0.2400 -0.5362 -0.7897
-3.9932 -1.9875 11.9829 -0.2216 0.6814 -0.6971
-5.0041 -7.9970 4.9956 -0.3391 0.9496 0.0423
1.9876 -5.0134 -10.9804 0.1177 -0.0186 0.9694
5.0119 2.0135 10.9888 0.6110 0.1376 -0.7570
2.9905 -0.0143 -12.9810 0.1332 -0.5307 0.8529
-7.9943 1.0094 8.9810 -0.6909 0.3961 -0.6926
5.0136 5.0131 9.9877 0.5634 -0.1510 -0.8448
1.0016 -6.9916 8.9949 0.2943 0.8972 -0.2103
-10.0036 0.9968 -2.0068 -1.0279 0.0333 -0.0104
-8.0103 -2.0105 -7.9951 -0.8704 0.0288 0.5400
-0.0013 6.9917 -8.9941 -0.1952 -0.9162 0.2190
3.0116 9.0072 3.9905 0.2429 -0.6677 -0.6826
6.9973 2.9915 -8.9850 0.5451 -0.7132 0.4820
-4.0134 -6.0121 -8.9873 -0.4400 0.2524 0.8404
-9.0084 -5.0046 -2.0012 -0.8589 0.5185 0.3011
